data_8106180
loop_
_publ_author_name
'Wang, Di'

_publ_section_title
;
 The crystal structure of
 poly[tetraaqua-tris(\m2-2,6-di(1H-imidazol-1-yl)naphthalene-\k2
 N:N&#x2032;)-bis(thiophene-2,5-dicarboxylato-\k1 O)]dicobalt(II),
 C30H24CoN6O6S
;
_journal_issue 3
_journal_name_full 'Zeitschrift f\"ur Kristallographie - New Crystal Structures'
_journal_page_first 451
_journal_page_last 453
_journal_paper_doi 10.1515/ncrs-2017-0343
_journal_volume 233
_journal_year 2018
_chemical_formula_moiety 'C30 H24 Co N6 O6 S'
_chemical_formula_sum 'C30 H24 Co N6 O6 S'
_chemical_formula_weight 655.54
_space_group_IT_number 14
_space_group_name_Hall '-P 2ybc'
_space_group_name_H-M_alt 'P 1 21/c 1'
_symmetry_cell_setting monoclinic
_symmetry_space_group_name_Hall '-P 2ybc'
_symmetry_space_group_name_H-M 'P 1 21/c 1'
_atom_sites_solution_hydrogens geom
_atom_sites_solution_primary direct
_atom_sites_solution_secondary difmap
_cell_angle_alpha 90.00
_cell_angle_beta 93.558(13)
_cell_angle_gamma 90.00
_cell_formula_units_Z 4
_cell_length_a 11.892(6)
_cell_length_b 11.206(6)
_cell_length_c 20.694(11)
_cell_measurement_reflns_used 4581
_cell_measurement_temperature 293(2)
_cell_measurement_theta_max 24.590
_cell_measurement_theta_min 0.991
_cell_volume 2752(2)
_computing_cell_refinement 'Bruker SMART'
_computing_data_collection 'Bruker SMART'
_computing_data_reduction 'Bruker SAINT'
_computing_molecular_graphics 'Bruker SHELXTL'
_computing_publication_material 'Bruker SHELXTL'
_computing_structure_refinement 'SHELXL-97 (Sheldrick, 2008) [9]'
_computing_structure_solution 'Bruker SHELXTL'
_diffrn_ambient_temperature 293(2)
_diffrn_detector_area_resol_mean 9.00cm
_diffrn_measured_fraction_theta_full 0.992
_diffrn_measured_fraction_theta_max 0.992
_diffrn_measurement_device_type 'CCD area detector'
_diffrn_measurement_method 'phi and omega scans'
_diffrn_radiation_monochromator graphite
_diffrn_radiation_source 'fine-focus sealed tube'
_diffrn_radiation_type MoK\a
_diffrn_radiation_wavelength 0.71073
_diffrn_reflns_av_R_equivalents 0.0587
_diffrn_reflns_av_sigmaI/netI 0.0646
_diffrn_reflns_limit_h_max 13
_diffrn_reflns_limit_h_min -12
_diffrn_reflns_limit_k_max 13
_diffrn_reflns_limit_k_min -12
_diffrn_reflns_limit_l_max 21
_diffrn_reflns_limit_l_min -24
_diffrn_reflns_number 14607
_diffrn_reflns_theta_full 24.59
_diffrn_reflns_theta_max 24.59
_diffrn_reflns_theta_min 1.97
_exptl_absorpt_coefficient_mu 0.758
_exptl_absorpt_correction_T_max 0.892
_exptl_absorpt_correction_T_min 0.821
_exptl_absorpt_correction_type empirical
_exptl_absorpt_process_details SADABS
_exptl_crystal_colour pink
_exptl_crystal_density_diffrn 1.582
_exptl_crystal_density_method 'not measured'
_exptl_crystal_description block
_exptl_crystal_F_000 1348
_exptl_crystal_size_max 0.21
_exptl_crystal_size_mid 0.18
_exptl_crystal_size_min 0.16
_refine_diff_density_max 0.331
_refine_diff_density_min -0.261
_refine_diff_density_rms 0.059
_refine_ls_extinction_method none
_refine_ls_goodness_of_fit_ref 1.002
_refine_ls_hydrogen_treatment mixed
_refine_ls_matrix_type full
_refine_ls_number_parameters 413
_refine_ls_number_reflns 4581
_refine_ls_number_restraints 4
_refine_ls_restrained_S_all 1.002
_refine_ls_R_factor_all 0.0804
_refine_ls_R_factor_gt 0.0413
_refine_ls_shift/su_max 0.001
_refine_ls_shift/su_mean 0.000
_refine_ls_structure_factor_coef Fsqd
_refine_ls_weighting_details 'calc w=1/[\s^2^(Fo^2^)+(0.0494P)^2^+0.0000P] where P=(Fo^2^+2Fc^2^)/3'
_refine_ls_weighting_scheme calc
_refine_ls_wR_factor_gt 0.0894
_refine_ls_wR_factor_ref 0.1030
_reflns_number_gt 3087
_reflns_number_total 4581
_reflns_threshold_expression >2sigma(I)
_cod_data_source_file suppl_ncrs-2017-0343_suppl.cif
_cod_data_source_block 1
_cod_depositor_comments
;
The following automatic conversions were performed:

data item '_symmetry_cell_setting' value 'Monoclinic' was changed to
'monoclinic' in accordance with the built-in table derived from the
CIF Core dictionary named 'cif_core.dic' version 2.4.5 last updated
on 2014-11-21.

Automatic conversion script
Id: cif_fix_values 8738 2021-04-28 16:35:53Z antanas 
;
_cod_original_cell_volume 2752(3)
_cod_original_sg_symbol_H-M P21/c
_cod_database_code 8106180

loop_
_symmetry_equiv_pos_as_xyz
'x, y, z'
'-x, y+1/2, -z+1/2'
'-x, -y, -z'
'x, -y-1/2, z-1/2'

loop_
_atom_site_label
_atom_site_type_symbol
_atom_site_fract_x
_atom_site_fract_y
_atom_site_fract_z
_atom_site_U_iso_or_equiv
_atom_site_adp_type
_atom_site_occupancy
_atom_site_symmetry_multiplicity
_atom_site_calc_flag
_atom_site_refinement_flags
_atom_site_disorder_assembly
_atom_site_disorder_group
Co1 Co 1.50696(3) 0.30847(4) 0.66255(2) 0.03240(15) Uani 1 1 d . . .
S1 S 1.91230(7) 0.39275(8) 0.66911(4) 0.0382(2) Uani 1 1 d . . .
C1 C 1.6976(3) 0.4804(3) 0.69225(17) 0.0365(8) Uani 1 1 d . . .
C2 C 1.8214(3) 0.4826(3) 0.70801(16) 0.0336(8) Uani 1 1 d . . .
C3 C 1.8793(3) 0.5535(3) 0.75208(18) 0.0475(10) Uani 1 1 d . . .
H3 H 1.8449 0.6083 0.7783 0.057 Uiso 1 1 calc R . .
C4 C 1.9964(3) 0.5352(4) 0.75382(18) 0.0481(10) Uani 1 1 d . . .
H4 H 2.0474 0.5772 0.7811 0.058 Uiso 1 1 calc R . .
C5 C 2.0275(3) 0.4506(3) 0.71200(17) 0.0364(8) Uani 1 1 d . . .
C6 C 2.1454(3) 0.4095(4) 0.70206(19) 0.0441(9) Uani 1 1 d . . .
C7 C 1.5390(3) 0.0562(3) 0.60343(19) 0.0540(11) Uani 1 1 d . . .
H7 H 1.4680 0.0313 0.6141 0.065 Uiso 1 1 calc R . .
C8 C 1.6083(3) -0.0059(4) 0.5670(2) 0.0605(12) Uani 1 1 d . . .
H8 H 1.5939 -0.0800 0.5481 0.073 Uiso 1 1 calc R . .
C9 C 1.6862(3) 0.1609(3) 0.59712(18) 0.0451(10) Uani 1 1 d . . .
H9 H 1.7381 0.2229 0.6020 0.054 Uiso 1 1 calc R . .
C10 C 1.8030(3) 0.0306(3) 0.53211(18) 0.0439(9) Uani 1 1 d . . .
C11 C 1.7932(3) -0.0338(4) 0.47459(19) 0.0540(11) Uani 1 1 d . . .
H11 H 1.7226 -0.0556 0.4567 0.065 Uiso 1 1 calc R . .
C12 C 1.9049(3) 0.0625(3) 0.55878(18) 0.0460(10) Uani 1 1 d . . .
H12 H 1.9093 0.1045 0.5976 0.055 Uiso 1 1 calc R . .
C13 C 2.0053(3) 0.0335(3) 0.52897(16) 0.0417(9) Uani 1 1 d . . .
C14 C 1.8875(3) -0.0646(4) 0.44482(19) 0.0556(11) Uani 1 1 d . . .
H14 H 1.8807 -0.1072 0.4062 0.067 Uiso 1 1 calc R . .
C15 C 1.3294(3) 0.3328(4) 0.55007(18) 0.0522(11) Uani 1 1 d . . .
H15 H 1.2730 0.3225 0.5788 0.063 Uiso 1 1 calc R . .
C16 C 1.4895(4) 0.3577(4) 0.5131(2) 0.0666(13) Uani 1 1 d . . .
H16 H 1.5667 0.3682 0.5108 0.080 Uiso 1 1 calc R . .
C17 C 1.4132(4) 0.3557(4) 0.4610(2) 0.0683(13) Uani 1 1 d . . .
H17 H 1.4281 0.3635 0.4176 0.082 Uiso 1 1 calc R . .
C18 C 1.2047(3) 0.3203(4) 0.45136(18) 0.0510(10) Uani 1 1 d . . .
C19 C 1.2046(3) 0.2648(4) 0.39056(19) 0.0585(11) Uani 1 1 d . . .
H19 H 1.2722 0.2454 0.3729 0.070 Uiso 1 1 calc R . .
C20 C 1.1053(3) 0.2396(4) 0.3578(2) 0.0613(12) Uani 1 1 d . . .
H20 H 1.1056 0.2021 0.3178 0.074 Uiso 1 1 calc R . .
C21 C 1.0013(3) 0.2689(3) 0.38322(18) 0.0473(10) Uani 1 1 d . . .
C22 C 1.0030(3) 0.3236(3) 0.44448(18) 0.0492(10) Uani 1 1 d . . .
C23 C 1.1083(3) 0.3478(4) 0.47834(19) 0.0548(11) Uani 1 1 d . . .
H23 H 1.1103 0.3826 0.5192 0.066 Uiso 1 1 calc R . .
C24 C 0.8995(4) 0.3535(4) 0.4697(2) 0.0670(13) Uani 1 1 d . . .
H24 H 0.8991 0.3870 0.5108 0.080 Uiso 1 1 calc R . .
C25 C 0.7993(4) 0.3342(4) 0.43499(19) 0.0655(13) Uani 1 1 d . . .
H25 H 0.7316 0.3573 0.4514 0.079 Uiso 1 1 calc R . .
C26 C 0.8009(3) 0.2789(3) 0.37422(18) 0.0471(10) Uani 1 1 d . . .
C27 C 0.8960(3) 0.2458(4) 0.34938(19) 0.0504(10) Uani 1 1 d . . .
H27 H 0.8939 0.2071 0.3096 0.061 Uiso 1 1 calc R . .
C28 C 0.6737(3) 0.2661(3) 0.27538(18) 0.0419(9) Uani 1 1 d . . .
H28 H 0.7256 0.2927 0.2468 0.050 Uiso 1 1 calc R . .
C29 C 0.5231(3) 0.2010(4) 0.31284(19) 0.0607(12) Uani 1 1 d . . .
H29 H 0.4497 0.1736 0.3152 0.073 Uiso 1 1 calc R . .
C30 C 0.5995(4) 0.2143(4) 0.3646(2) 0.0647(13) Uani 1 1 d . . .
H30 H 0.5886 0.1981 0.4078 0.078 Uiso 1 1 calc R . .
N1 N 1.5885(2) 0.1610(3) 0.62230(14) 0.0411(7) Uani 1 1 d . . .
N2 N 1.7032(2) 0.0605(3) 0.56322(14) 0.0438(8) Uani 1 1 d . . .
N3 N 1.4363(2) 0.3424(3) 0.56823(14) 0.0443(8) Uani 1 1 d . . .
N4 N 1.3098(3) 0.3395(3) 0.48588(15) 0.0498(8) Uani 1 1 d . . .
N5 N 0.6959(2) 0.2568(3) 0.33907(14) 0.0441(8) Uani 1 1 d . . .
N6 N 0.5710(2) 0.2337(3) 0.25744(13) 0.0397(7) Uani 1 1 d . . .
O1 O 1.63778(19) 0.5530(2) 0.71978(14) 0.0578(8) Uani 1 1 d . . .
O2 O 1.66156(18) 0.4024(2) 0.65185(11) 0.0382(6) Uani 1 1 d . . .
O3 O 2.15631(19) 0.3236(2) 0.66431(13) 0.0509(7) Uani 1 1 d . . .
O4 O 2.2225(2) 0.4640(3) 0.73363(15) 0.0694(9) Uani 1 1 d . . .
O5 O 1.4286(2) 0.4612(3) 0.69261(16) 0.0564(8) Uani 1 1 d D . .
H5A H 1.480(3) 0.506(4) 0.706(2) 0.095(18) Uiso 1 1 d D . .
H5B H 1.366(2) 0.462(4) 0.7093(19) 0.080(16) Uiso 1 1 d D . .
O6 O 1.3576(2) 0.2078(3) 0.67854(14) 0.0434(6) Uani 1 1 d D . .
H6A H 1.299(3) 0.248(4) 0.676(2) 0.097(18) Uiso 1 1 d D . .
H6B H 1.359(3) 0.157(3) 0.7094(15) 0.075(16) Uiso 1 1 d D . .

loop_
_atom_site_aniso_label
_atom_site_aniso_U_11
_atom_site_aniso_U_22
_atom_site_aniso_U_33
_atom_site_aniso_U_23
_atom_site_aniso_U_13
_atom_site_aniso_U_12
Co1 0.0181(2) 0.0397(3) 0.0392(3) -0.0029(2) -0.00011(18) 0.0023(2)
S1 0.0232(5) 0.0450(6) 0.0465(6) -0.0064(4) 0.0027(4) 0.0018(4)
C1 0.0238(19) 0.039(2) 0.046(2) -0.0040(18) 0.0012(16) 0.0000(17)
C2 0.0232(18) 0.036(2) 0.042(2) -0.0027(16) 0.0004(15) 0.0011(15)
C3 0.024(2) 0.056(3) 0.063(3) -0.018(2) 0.0027(18) 0.0033(18)
C4 0.024(2) 0.059(3) 0.060(3) -0.016(2) -0.0027(17) -0.0042(18)
C5 0.0194(18) 0.045(2) 0.045(2) 0.0012(18) 0.0019(15) -0.0025(16)
C6 0.028(2) 0.053(3) 0.052(2) 0.009(2) 0.0088(18) 0.0033(19)
C7 0.037(2) 0.047(2) 0.080(3) -0.010(2) 0.015(2) -0.004(2)
C8 0.048(3) 0.042(2) 0.093(3) -0.021(2) 0.015(2) -0.006(2)
C9 0.032(2) 0.043(2) 0.061(3) -0.0097(19) 0.0106(18) 0.0010(17)
C10 0.041(2) 0.038(2) 0.054(2) -0.0040(19) 0.0118(18) 0.0038(18)
C11 0.039(2) 0.063(3) 0.059(3) -0.022(2) 0.0026(19) 0.001(2)
C12 0.043(2) 0.051(2) 0.044(2) -0.0136(19) 0.0086(18) 0.0047(19)
C13 0.044(2) 0.041(2) 0.041(2) -0.0033(17) 0.0099(18) 0.0027(18)
C14 0.045(3) 0.071(3) 0.051(3) -0.019(2) 0.0058(19) 0.002(2)
C15 0.040(2) 0.078(3) 0.038(2) 0.000(2) 0.0003(18) -0.002(2)
C16 0.039(3) 0.093(4) 0.067(3) 0.007(3) 0.000(2) -0.010(2)
C17 0.052(3) 0.104(4) 0.049(3) 0.014(3) 0.005(2) -0.002(3)
C18 0.049(2) 0.060(3) 0.043(2) 0.003(2) -0.0065(19) 0.001(2)
C19 0.046(3) 0.081(3) 0.048(3) -0.002(2) -0.003(2) 0.006(2)
C20 0.048(3) 0.082(3) 0.053(3) -0.015(2) -0.002(2) 0.002(2)
C21 0.049(3) 0.048(2) 0.044(2) -0.0017(19) -0.0070(19) -0.0005(19)
C22 0.045(2) 0.059(3) 0.043(2) -0.003(2) -0.0051(18) 0.003(2)
C23 0.055(3) 0.066(3) 0.042(2) -0.003(2) -0.007(2) 0.002(2)
C24 0.056(3) 0.095(4) 0.049(3) -0.020(2) -0.003(2) 0.002(3)
C25 0.050(3) 0.093(4) 0.053(3) -0.007(2) -0.005(2) 0.004(2)
C26 0.046(2) 0.052(3) 0.042(2) 0.0014(19) -0.0090(18) -0.0047(19)
C27 0.046(3) 0.056(3) 0.047(2) -0.010(2) -0.0089(19) -0.004(2)
C28 0.037(2) 0.047(2) 0.041(2) -0.0011(18) 0.0033(17) -0.0047(18)
C29 0.042(2) 0.089(3) 0.051(3) 0.000(2) 0.006(2) -0.015(2)
C30 0.058(3) 0.090(4) 0.047(3) 0.011(2) 0.007(2) -0.015(3)
N1 0.0300(17) 0.0429(19) 0.0506(19) -0.0071(15) 0.0031(14) 0.0008(14)
N2 0.0360(18) 0.0380(18) 0.059(2) -0.0117(15) 0.0144(15) 0.0025(14)
N3 0.0324(18) 0.059(2) 0.0404(19) 0.0024(15) -0.0031(14) -0.0018(15)
N4 0.0397(19) 0.066(2) 0.043(2) 0.0062(16) -0.0075(15) -0.0071(16)
N5 0.0410(19) 0.051(2) 0.039(2) 0.0008(15) -0.0068(15) -0.0079(16)
N6 0.0262(16) 0.054(2) 0.0384(18) 0.0025(15) -0.0003(13) -0.0062(14)
O1 0.0216(14) 0.0572(17) 0.094(2) -0.0365(16) -0.0005(13) 0.0041(12)
O2 0.0246(13) 0.0437(15) 0.0463(15) -0.0084(12) 0.0014(11) -0.0041(11)
O3 0.0292(14) 0.0568(18) 0.0675(18) -0.0044(15) 0.0086(12) 0.0092(13)
O4 0.0200(14) 0.093(2) 0.095(2) -0.0250(19) 0.0025(14) -0.0048(15)
O5 0.0235(16) 0.0508(18) 0.095(2) -0.0191(16) 0.0066(16) -0.0012(14)
O6 0.0226(14) 0.0476(17) 0.0602(18) 0.0099(15) 0.0046(12) 0.0004(13)

loop_
_atom_type_symbol
_atom_type_description
_atom_type_scat_dispersion_real
_atom_type_scat_dispersion_imag
_atom_type_scat_source
C C 0.0033 0.0016 'International Tables Vol C Tables 4.2.6.8 and 6.1.1.4'
H H 0.0000 0.0000 'International Tables Vol C Tables 4.2.6.8 and 6.1.1.4'
N N 0.0061 0.0033 'International Tables Vol C Tables 4.2.6.8 and 6.1.1.4'
O O 0.0106 0.0060 'International Tables Vol C Tables 4.2.6.8 and 6.1.1.4'
Co Co 0.3494 0.9721 'International Tables Vol C Tables 4.2.6.8 and 6.1.1.4'
S S 0.1246 0.1234 'International Tables Vol C Tables 4.2.6.8 and 6.1.1.4'

loop_
_geom_angle_atom_site_label_1
_geom_angle_atom_site_label_2
_geom_angle_atom_site_label_3
_geom_angle
_geom_angle_site_symmetry_1
_geom_angle_site_symmetry_3
O5 Co1 N3 88.18(13) . .
O5 Co1 N1 174.00(13) . .
N3 Co1 N1 86.69(12) . .
O5 Co1 N6 92.80(12) . 4_666
N3 Co1 N6 176.67(12) . 4_666
N1 Co1 N6 92.50(12) . 4_666
O5 Co1 O2 91.72(11) . .
N3 Co1 O2 96.36(10) . .
N1 Co1 O2 85.76(10) . .
N6 Co1 O2 86.80(10) 4_666 .
O5 Co1 O6 89.77(12) . .
N3 Co1 O6 87.22(11) . .
N1 Co1 O6 93.09(12) . .
N6 Co1 O6 89.60(11) 4_666 .
O2 Co1 O6 176.16(10) . .
C5 S1 C2 92.40(17) . .
O1 C1 O2 125.1(3) . .
O1 C1 C2 118.4(3) . .
O2 C1 C2 116.5(3) . .
C3 C2 C1 127.4(3) . .
C3 C2 S1 110.4(3) . .
C1 C2 S1 122.1(2) . .
C2 C3 C4 113.0(3) . .
C2 C3 H3 123.5 . .
C4 C3 H3 123.5 . .
C5 C4 C3 113.3(3) . .
C5 C4 H4 123.3 . .
C3 C4 H4 123.3 . .
C4 C5 C6 126.7(3) . .
C4 C5 S1 110.8(3) . .
C6 C5 S1 122.4(3) . .
O3 C6 O4 126.9(3) . .
O3 C6 C5 117.0(3) . .
O4 C6 C5 116.0(4) . .
C8 C7 N1 109.8(3) . .
C8 C7 H7 125.1 . .
N1 C7 H7 125.1 . .
C7 C8 N2 106.8(3) . .
C7 C8 H8 126.6 . .
N2 C8 H8 126.6 . .
N1 C9 N2 112.0(3) . .
N1 C9 H9 124.0 . .
N2 C9 H9 124.0 . .
C12 C10 C11 120.9(3) . .
C12 C10 N2 120.3(3) . .
C11 C10 N2 118.8(3) . .
C14 C11 C10 119.5(4) . .
C14 C11 H11 120.2 . .
C10 C11 H11 120.2 . .
C10 C12 C13 121.4(3) . .
C10 C12 H12 119.3 . .
C13 C12 H12 119.3 . .
C14 C13 C13 119.5(4) 3_956 3_956
C14 C13 C12 123.2(3) 3_956 .
C13 C13 C12 117.3(4) 3_956 .
C11 C14 C13 121.3(4) . 3_956
C11 C14 H14 119.3 . .
C13 C14 H14 119.3 3_956 .
N3 C15 N4 112.8(3) . .
N3 C15 H15 123.6 . .
N4 C15 H15 123.6 . .
N3 C16 C17 110.0(4) . .
N3 C16 H16 125.0 . .
C17 C16 H16 125.0 . .
C16 C17 N4 105.8(4) . .
C16 C17 H17 127.1 . .
N4 C17 H17 127.1 . .
C23 C18 C19 121.4(4) . .
C23 C18 N4 120.3(4) . .
C19 C18 N4 118.1(4) . .
C20 C19 C18 119.5(4) . .
C20 C19 H19 120.2 . .
C18 C19 H19 120.2 . .
C19 C20 C21 121.5(4) . .
C19 C20 H20 119.3 . .
C21 C20 H20 119.3 . .
C22 C21 C20 118.2(4) . .
C22 C21 C27 119.2(4) . .
C20 C21 C27 122.7(4) . .
C21 C22 C24 118.3(4) . .
C21 C22 C23 119.4(4) . .
C24 C22 C23 122.4(4) . .
C18 C23 C22 120.0(4) . .
C18 C23 H23 120.0 . .
C22 C23 H23 120.0 . .
C25 C24 C22 121.4(4) . .
C25 C24 H24 119.3 . .
C22 C24 H24 119.3 . .
C24 C25 C26 118.7(4) . .
C24 C25 H25 120.6 . .
C26 C25 H25 120.6 . .
C27 C26 C25 122.1(4) . .
C27 C26 N5 119.7(4) . .
C25 C26 N5 118.3(4) . .
C26 C27 C21 120.4(4) . .
C26 C27 H27 119.8 . .
C21 C27 H27 119.8 . .
N6 C28 N5 112.6(3) . .
N6 C28 H28 123.7 . .
N5 C28 H28 123.7 . .
N6 C29 C30 109.7(4) . .
N6 C29 H29 125.1 . .
C30 C29 H29 125.1 . .
C29 C30 N5 105.5(4) . .
C29 C30 H30 127.3 . .
N5 C30 H30 127.3 . .
C9 N1 C7 105.4(3) . .
C9 N1 Co1 126.9(3) . .
C7 N1 Co1 126.0(2) . .
C9 N2 C8 105.9(3) . .
C9 N2 C10 126.0(3) . .
C8 N2 C10 128.0(3) . .
C15 N3 C16 105.4(3) . .
C15 N3 Co1 125.1(3) . .
C16 N3 Co1 128.7(3) . .
C15 N4 C17 105.9(3) . .
C15 N4 C18 125.9(3) . .
C17 N4 C18 127.8(3) . .
C28 N5 C30 106.7(3) . .
C28 N5 C26 127.2(3) . .
C30 N5 C26 126.0(3) . .
C28 N6 C29 105.5(3) . .
C28 N6 Co1 127.0(2) . 4_465
C29 N6 Co1 125.2(2) . 4_465
C1 O2 Co1 121.9(2) . .
Co1 O5 H5A 106(3) . .
Co1 O5 H5B 124(3) . .
H5A O5 H5B 120(4) . .
Co1 O6 H6A 114(3) . .
Co1 O6 H6B 119(3) . .
H6A O6 H6B 113(4) . .

loop_
_geom_bond_atom_site_label_1
_geom_bond_atom_site_label_2
_geom_bond_distance
_geom_bond_site_symmetry_2
Co1 O5 2.064(3) .
Co1 N3 2.111(3) .
Co1 N1 2.113(3) .
Co1 N6 2.115(3) 4_666
Co1 O2 2.142(2) .
Co1 O6 2.148(3) .
S1 C5 1.713(3) .
S1 C2 1.715(3) .
C1 O1 1.242(4) .
C1 O2 1.265(4) .
C1 C2 1.488(4) .
C2 C3 1.363(5) .
C3 C4 1.407(5) .
C3 H3 0.9300 .
C4 C5 1.351(5) .
C4 H4 0.9300 .
C5 C6 1.502(5) .
C6 O3 1.252(4) .
C6 O4 1.252(4) .
C7 C8 1.344(5) .
C7 N1 1.359(4) .
C7 H7 0.9300 .
C8 N2 1.359(4) .
C8 H8 0.9300 .
C9 N1 1.303(4) .
C9 N2 1.348(4) .
C9 H9 0.9300 .
C10 C12 1.348(5) .
C10 C11 1.391(5) .
C10 N2 1.425(4) .
C11 C14 1.357(5) .
C11 H11 0.9300 .
C12 C13 1.415(5) .
C12 H12 0.9300 .
C13 C14 1.398(5) 3_956
C13 C13 1.413(7) 3_956
C14 C13 1.398(5) 3_956
C14 H14 0.9300 .
C15 N3 1.308(4) .
C15 N4 1.336(4) .
C15 H15 0.9300 .
C16 N3 1.350(5) .
C16 C17 1.365(6) .
C16 H16 0.9300 .
C17 N4 1.374(5) .
C17 H17 0.9300 .
C18 C23 1.342(5) .
C18 C19 1.404(5) .
C18 N4 1.417(5) .
C19 C20 1.354(5) .
C19 H19 0.9300 .
C20 C21 1.412(5) .
C20 H20 0.9300 .
C21 C22 1.407(5) .
C21 C27 1.420(5) .
C22 C24 1.407(5) .
C22 C23 1.422(5) .
C23 H23 0.9300 .
C24 C25 1.370(5) .
C24 H24 0.9300 .
C25 C26 1.403(5) .
C25 H25 0.9300 .
C26 C27 1.325(5) .
C26 N5 1.427(4) .
C27 H27 0.9300 .
C28 N6 1.306(4) .
C28 N5 1.332(4) .
C28 H28 0.9300 .
C29 N6 1.361(4) .
C29 C30 1.368(5) .
C29 H29 0.9300 .
C30 N5 1.376(5) .
C30 H30 0.9300 .
N6 Co1 2.115(3) 4_465
O5 H5A 0.832(19) .
O5 H5B 0.834(19) .
O6 H6A 0.834(19) .
O6 H6B 0.857(19) .

loop_
_geom_hbond_atom_site_label_D
_geom_hbond_atom_site_label_H
_geom_hbond_atom_site_label_A
_geom_hbond_distance_DH
_geom_hbond_distance_HA
_geom_hbond_distance_DA
_geom_hbond_angle_DHA
_geom_hbond_site_symmetry_A
O5 H5A O1 0.832(19) 1.95(3) 2.719(4) 154(5) .
O5 H5B O4 0.834(19) 1.81(2) 2.642(4) 172(4) 1_455
O6 H6A O3 0.834(19) 1.89(2) 2.722(4) 173(5) 1_455
O6 H6B O1 0.857(19) 1.87(2) 2.725(4) 176(4) 2_846

loop_
_geom_torsion_atom_site_label_1
_geom_torsion_atom_site_label_2
_geom_torsion_atom_site_label_3
_geom_torsion_atom_site_label_4
_geom_torsion
_geom_torsion_site_symmetry_1
_geom_torsion_site_symmetry_2
_geom_torsion_site_symmetry_3
_geom_torsion_site_symmetry_4
O1 C1 C2 C3 2.8(6) . . . .
O2 C1 C2 C3 -176.4(4) . . . .
O1 C1 C2 S1 -175.9(3) . . . .
O2 C1 C2 S1 5.0(4) . . . .
C5 S1 C2 C3 -0.1(3) . . . .
C5 S1 C2 C1 178.8(3) . . . .
C1 C2 C3 C4 -178.4(3) . . . .
S1 C2 C3 C4 0.4(4) . . . .
C2 C3 C4 C5 -0.6(5) . . . .
C3 C4 C5 C6 -179.8(3) . . . .
C3 C4 C5 S1 0.5(4) . . . .
C2 S1 C5 C4 -0.3(3) . . . .
C2 S1 C5 C6 -180.0(3) . . . .
C4 C5 C6 O3 174.8(4) . . . .
S1 C5 C6 O3 -5.5(5) . . . .
C4 C5 C6 O4 -3.9(6) . . . .
S1 C5 C6 O4 175.8(3) . . . .
N1 C7 C8 N2 0.4(5) . . . .
C12 C10 C11 C14 -0.2(6) . . . .
N2 C10 C11 C14 -179.0(4) . . . .
C11 C10 C12 C13 1.0(6) . . . .
N2 C10 C12 C13 179.8(3) . . . .
C10 C12 C13 C14 -179.8(4) . . . 3_956
C10 C12 C13 C13 -1.8(7) . . . 3_956
C10 C11 C14 C13 0.4(6) . . . 3_956
N3 C16 C17 N4 0.6(5) . . . .
C23 C18 C19 C20 0.9(7) . . . .
N4 C18 C19 C20 176.6(4) . . . .
C18 C19 C20 C21 0.6(7) . . . .
C19 C20 C21 C22 -1.1(7) . . . .
C19 C20 C21 C27 178.7(4) . . . .
C20 C21 C22 C24 179.7(4) . . . .
C27 C21 C22 C24 -0.2(6) . . . .
C20 C21 C22 C23 0.3(6) . . . .
C27 C21 C22 C23 -179.5(4) . . . .
C19 C18 C23 C22 -1.7(6) . . . .
N4 C18 C23 C22 -177.4(3) . . . .
C21 C22 C23 C18 1.1(6) . . . .
C24 C22 C23 C18 -178.2(4) . . . .
C21 C22 C24 C25 -2.3(7) . . . .
C23 C22 C24 C25 177.0(4) . . . .
C22 C24 C25 C26 2.7(7) . . . .
C24 C25 C26 C27 -0.5(7) . . . .
C24 C25 C26 N5 178.6(4) . . . .
C25 C26 C27 C21 -2.0(6) . . . .
N5 C26 C27 C21 178.9(3) . . . .
C22 C21 C27 C26 2.3(6) . . . .
C20 C21 C27 C26 -177.5(4) . . . .
N6 C29 C30 N5 0.2(5) . . . .
N2 C9 N1 C7 -0.6(4) . . . .
N2 C9 N1 Co1 -166.3(2) . . . .
C8 C7 N1 C9 0.1(5) . . . .
C8 C7 N1 Co1 166.0(3) . . . .
O5 Co1 N1 C9 57.2(12) . . . .
N3 Co1 N1 C9 88.5(3) . . . .
N6 Co1 N1 C9 -94.8(3) 4_666 . . .
O2 Co1 N1 C9 -8.2(3) . . . .
O6 Co1 N1 C9 175.5(3) . . . .
O5 Co1 N1 C7 -105.7(11) . . . .
N3 Co1 N1 C7 -74.4(3) . . . .
N6 Co1 N1 C7 102.3(3) 4_666 . . .
O2 Co1 N1 C7 -171.1(3) . . . .
O6 Co1 N1 C7 12.6(3) . . . .
N1 C9 N2 C8 0.8(4) . . . .
N1 C9 N2 C10 -177.2(3) . . . .
C7 C8 N2 C9 -0.7(5) . . . .
C7 C8 N2 C10 177.3(4) . . . .
C12 C10 N2 C9 35.1(6) . . . .
C11 C10 N2 C9 -146.1(4) . . . .
C12 C10 N2 C8 -142.5(4) . . . .
C11 C10 N2 C8 36.3(6) . . . .
N4 C15 N3 C16 0.8(5) . . . .
N4 C15 N3 Co1 -169.3(2) . . . .
C17 C16 N3 C15 -0.9(5) . . . .
C17 C16 N3 Co1 168.8(3) . . . .
O5 Co1 N3 C15 -70.2(3) . . . .
N1 Co1 N3 C15 112.9(3) . . . .
N6 Co1 N3 C15 37(2) 4_666 . . .
O2 Co1 N3 C15 -161.8(3) . . . .
O6 Co1 N3 C15 19.6(3) . . . .
O5 Co1 N3 C16 122.0(4) . . . .
N1 Co1 N3 C16 -54.9(4) . . . .
N6 Co1 N3 C16 -130.9(19) 4_666 . . .
O2 Co1 N3 C16 30.4(4) . . . .
O6 Co1 N3 C16 -148.2(4) . . . .
N3 C15 N4 C17 -0.5(5) . . . .
N3 C15 N4 C18 173.2(4) . . . .
C16 C17 N4 C15 -0.1(5) . . . .
C16 C17 N4 C18 -173.6(4) . . . .
C23 C18 N4 C15 31.5(6) . . . .
C19 C18 N4 C15 -144.3(4) . . . .
C23 C18 N4 C17 -156.2(4) . . . .
C19 C18 N4 C17 28.1(6) . . . .
N6 C28 N5 C30 0.3(5) . . . .
N6 C28 N5 C26 176.6(3) . . . .
C29 C30 N5 C28 -0.3(5) . . . .
C29 C30 N5 C26 -176.7(4) . . . .
C27 C26 N5 C28 -38.9(6) . . . .
C25 C26 N5 C28 142.0(4) . . . .
C27 C26 N5 C30 136.8(4) . . . .
C25 C26 N5 C30 -42.3(6) . . . .
N5 C28 N6 C29 -0.2(4) . . . .
N5 C28 N6 Co1 -163.7(2) . . . 4_465
C30 C29 N6 C28 0.0(5) . . . .
C30 C29 N6 Co1 164.0(3) . . . 4_465
O1 C1 O2 Co1 -37.7(5) . . . .
C2 C1 O2 Co1 141.4(2) . . . .
O5 Co1 O2 C1 40.3(3) . . . .
N3 Co1 O2 C1 128.7(3) . . . .
N1 Co1 O2 C1 -145.2(3) . . . .
N6 Co1 O2 C1 -52.4(3) 4_666 . . .
O6 Co1 O2 C1 -72.5(16) . . . .
